data_4031908
loop_
_publ_author_name
'Wei, Pei-Shun'
'Wang, Meng-Xue'
'Xu, Dong-Cheng'
'Xie, Jian-Wu'

_publ_section_title
;
 Synthesis of 2,3-Dihydrothieno(2,3-b)quinolines and Thieno(2,3-b)-
 quinolines via an Unexpected Domino Aza-MBH/Alkylation/Aldol Reaction.
;
_journal_issue 3
_journal_name_full 'The Journal of organic chemistry'
_journal_page_first 1216
_journal_page_last 1222
_journal_paper_doi 10.1021/acs.joc.5b02369
_journal_volume 81
_journal_year 2016
_chemical_formula_moiety 'C17 H16 Br N O5 S'
_chemical_formula_sum 'C17 H16 Br N O5 S'
_chemical_formula_weight 426.28
_chemical_name_systematic
; 
 ? 
;
_space_group_IT_number 2
_symmetry_cell_setting triclinic
_symmetry_space_group_name_Hall '-P 1'
_symmetry_space_group_name_H-M 'P -1'
_atom_sites_solution_hydrogens geom
_atom_sites_solution_primary direct
_atom_sites_solution_secondary difmap
_audit_creation_method SHELXL-97
_cell_angle_alpha 86.350(3)
_cell_angle_beta 84.591(3)
_cell_angle_gamma 85.213(3)
_cell_formula_units_Z 2
_cell_length_a 9.0005(5)
_cell_length_b 9.8533(5)
_cell_length_c 10.2837(5)
_cell_measurement_reflns_used 5440
_cell_measurement_temperature 296(2)
_cell_measurement_theta_max 26.76
_cell_measurement_theta_min 2.80
_cell_volume 903.35(8)
_computing_cell_refinement 'Bruker SAINT'
_computing_data_collection 'Bruker APEX2'
_computing_data_reduction 'Bruker SAINT'
_computing_molecular_graphics 'Bruker SHELXTL'
_computing_publication_material 'Bruker SHELXTL'
_computing_structure_refinement 'SHELXL-97 (Sheldrick, 1997)'
_computing_structure_solution 'SHELXS-97 (Sheldrick, 1990)'
_diffrn_ambient_temperature 296(2)
_diffrn_measured_fraction_theta_full 0.978
_diffrn_measured_fraction_theta_max 0.978
_diffrn_measurement_device_type 'Bruker APEX-II CCD'
_diffrn_measurement_method '\f and \w scans'
_diffrn_radiation_monochromator graphite
_diffrn_radiation_source 'fine-focus sealed tube'
_diffrn_radiation_type MoK\a
_diffrn_radiation_wavelength 0.71073
_diffrn_reflns_av_R_equivalents 0.0428
_diffrn_reflns_av_sigmaI/netI 0.0420
_diffrn_reflns_limit_h_max 11
_diffrn_reflns_limit_h_min -11
_diffrn_reflns_limit_k_max 12
_diffrn_reflns_limit_k_min -12
_diffrn_reflns_limit_l_max 13
_diffrn_reflns_limit_l_min -13
_diffrn_reflns_number 15339
_diffrn_reflns_theta_full 27.78
_diffrn_reflns_theta_max 27.78
_diffrn_reflns_theta_min 1.99
_diffrn_standards_number 0
_exptl_absorpt_coefficient_mu 2.418
_exptl_absorpt_correction_type none
_exptl_crystal_density_diffrn 1.567
_exptl_crystal_density_meas 0
_exptl_crystal_density_method 'not measured'
_exptl_crystal_F_000 432
_refine_diff_density_max 0.850
_refine_diff_density_min -0.843
_refine_diff_density_rms 0.099
_refine_ls_goodness_of_fit_ref 1.043
_refine_ls_matrix_type full
_refine_ls_number_parameters 226
_refine_ls_number_reflns 4179
_refine_ls_number_restraints 0
_refine_ls_restrained_S_all 1.043
_refine_ls_R_factor_all 0.0743
_refine_ls_R_factor_gt 0.0489
_refine_ls_shift/su_max 0.001
_refine_ls_shift/su_mean 0.000
_refine_ls_structure_factor_coef Fsqd
_refine_ls_weighting_details 'calc w=1/[\s^2^(Fo^2^)+(0.1055P)^2^+0.0928P] where P=(Fo^2^+2Fc^2^)/3'
_refine_ls_weighting_scheme calc
_refine_ls_wR_factor_gt 0.1434
_refine_ls_wR_factor_ref 0.1626
_reflns_number_gt 3031
_reflns_number_total 4179
_reflns_threshold_expression >2sigma(I)
_cod_data_source_file jo5b02369_si_003.cif
_cod_data_source_block a
_cod_depositor_comments
;
The following automatic conversions were performed:

'_symmetry_cell_setting' value 'Triclinic' changed to 'triclinic'
according to
/usr/data/users/saulius/crontab/automatic-downloads/current/ACS/lib/dictionaries/cif_core.dic
dictionary named 'cif_core.dic' version 2.4.2 from 2011-04-26.

Automatic conversion script
Id: cif_fix_values 4268 2015-11-12 08:31:59Z antanas 

2020-10-09
Z value and formula fixed to values more according to usual
chemical conventions.                 miguel
;
_cod_original_formula_weight 213.14
_cod_original_formula_moiety 'C8.50 H8 Br0.50 N0.50 O2.50 S0.50'
_cod_original_formula_units_Z 4
_cod_original_sg_symbol_H-M P-1
_cod_original_formula_sum 'C8.50 H8 Br0.50 N0.50 O2.50 S0.50'
_cod_database_code 4031908

loop_
_symmetry_equiv_pos_as_xyz
'x, y, z'
'-x, -y, -z'

loop_
_atom_site_label
_atom_site_type_symbol
_atom_site_fract_x
_atom_site_fract_y
_atom_site_fract_z
_atom_site_U_iso_or_equiv
_atom_site_adp_type
_atom_site_occupancy
_atom_site_symmetry_multiplicity
_atom_site_calc_flag
_atom_site_refinement_flags
Br1 Br 0.05766(5) 0.91175(4) 0.83605(4) 0.0702(2) Uani 1 1 d .
S1 S -0.30913(9) 0.32132(8) 1.38832(7) 0.0427(2) Uani 1 1 d .
N1 N -0.1114(3) 0.4780(3) 1.2542(3) 0.0423(6) Uani 1 1 d .
O2 O -0.6079(2) 0.5521(2) 1.3120(2) 0.0431(5) Uani 1 1 d .
H2A H -0.5553 0.5922 1.3554 0.065 Uiso 1 1 calc R
O3 O -0.6029(3) 0.3220(2) 1.5445(2) 0.0492(5) Uani 1 1 d .
C4 C -0.1440(4) 0.7420(3) 0.9806(3) 0.0454(7) Uani 1 1 d .
H4A H -0.2140 0.7841 0.9270 0.054 Uiso 1 1 calc R
C5 C -0.2501(3) 0.4444(3) 1.2669(3) 0.0367(6) Uani 1 1 d .
C6 C 0.0003(4) 0.7765(3) 0.9661(3) 0.0489(8) Uani 1 1 d .
C7 C -0.3673(3) 0.5033(3) 1.1936(3) 0.0355(6) Uani 1 1 d .
C8 C 0.0698(4) 0.6184(4) 1.1404(4) 0.0506(8) Uani 1 1 d .
H8A H 0.1413 0.5787 1.1937 0.061 Uiso 1 1 calc R
C9 C -0.3355(3) 0.6022(3) 1.0999(3) 0.0384(6) Uani 1 1 d .
H9A H -0.4099 0.6436 1.0506 0.046 Uiso 1 1 calc R
C10 C -0.5180(3) 0.4547(3) 1.2394(3) 0.0353(6) Uani 1 1 d .
H10A H -0.5687 0.4366 1.1627 0.042 Uiso 1 1 calc R
C11 C 0.1086(4) 0.7155(4) 1.0450(4) 0.0542(8) Uani 1 1 d .
H11A H 0.2064 0.7408 1.0326 0.065 Uiso 1 1 calc R
O12 O -0.7399(3) 0.2853(3) 1.3811(2) 0.0522(6) Uani 1 1 d .
O13 O -0.4760(3) 0.2052(2) 1.1187(2) 0.0584(7) Uani 1 1 d .
C14 C -0.1861(3) 0.6417(3) 1.0780(3) 0.0393(6) Uani 1 1 d .
C15 C -0.4809(4) 0.1961(3) 1.2356(3) 0.0436(7) Uani 1 1 d .
O16 O -0.4756(3) 0.0801(2) 1.3080(2) 0.0593(7) Uani 1 1 d .
C17 C -0.4897(3) 0.3178(3) 1.3212(3) 0.0383(6) Uani 1 1 d .
C18 C -0.6159(4) 0.3070(3) 1.4309(3) 0.0400(7) Uani 1 1 d .
C19 C -0.0782(3) 0.5779(3) 1.1585(3) 0.0416(7) Uani 1 1 d .
C21 C -0.4745(6) -0.0466(4) 1.2397(5) 0.0712(12) Uani 1 1 d .
H21A H -0.4273 -0.0336 1.1515 0.085 Uiso 1 1 calc R
H21B H -0.4164 -0.1190 1.2850 0.085 Uiso 1 1 calc R
C22 C -0.8788(4) 0.2913(5) 1.4680(4) 0.0651(10) Uani 1 1 d .
H22A H -0.8750 0.3604 1.5305 0.078 Uiso 1 1 calc R
H22B H -0.9628 0.3176 1.4168 0.078 Uiso 1 1 calc R
C24 C -0.9023(7) 0.1598(7) 1.5388(7) 0.108(2) Uani 1 1 d .
H24A H -0.9935 0.1678 1.5952 0.162 Uiso 1 1 calc R
H24B H -0.8198 0.1339 1.5903 0.162 Uiso 1 1 calc R
H24C H -0.9089 0.0917 1.4773 0.162 Uiso 1 1 calc R
C23 C -0.6252(8) -0.0854(5) 1.2344(9) 0.121(3) Uani 1 1 d .
H23A H -0.6220 -0.1682 1.1894 0.182 Uiso 1 1 calc R
H23B H -0.6823 -0.0142 1.1886 0.182 Uiso 1 1 calc R
H23C H -0.6713 -0.0997 1.3217 0.182 Uiso 1 1 calc R

loop_
_atom_site_aniso_label
_atom_site_aniso_U_11
_atom_site_aniso_U_22
_atom_site_aniso_U_33
_atom_site_aniso_U_23
_atom_site_aniso_U_13
_atom_site_aniso_U_12
Br1 0.0760(3) 0.0587(3) 0.0710(3) 0.00866(19) 0.0186(2) -0.0152(2)
S1 0.0417(4) 0.0476(4) 0.0389(4) 0.0092(3) -0.0116(3) -0.0033(3)
N1 0.0378(14) 0.0483(14) 0.0407(13) 0.0017(11) -0.0072(11) -0.0006(11)
O2 0.0367(11) 0.0442(11) 0.0487(12) -0.0035(9) -0.0072(9) -0.0008(9)
O3 0.0499(13) 0.0606(14) 0.0379(12) 0.0023(10) -0.0057(10) -0.0112(11)
C4 0.0498(18) 0.0404(15) 0.0447(16) 0.0005(13) -0.0010(14) -0.0018(13)
C5 0.0367(15) 0.0389(14) 0.0349(14) -0.0006(11) -0.0075(12) -0.0010(11)
C6 0.053(2) 0.0425(16) 0.0495(17) -0.0024(13) 0.0064(15) -0.0083(14)
C7 0.0346(14) 0.0387(14) 0.0341(13) -0.0036(11) -0.0075(11) -0.0013(11)
C8 0.0396(17) 0.0576(19) 0.0554(19) -0.0042(16) -0.0074(14) -0.0045(14)
C9 0.0393(15) 0.0391(14) 0.0366(14) 0.0005(12) -0.0075(12) 0.0016(12)
C10 0.0380(15) 0.0362(14) 0.0321(13) 0.0009(11) -0.0072(11) -0.0025(11)
C11 0.0438(18) 0.059(2) 0.061(2) -0.0082(17) 0.0020(16) -0.0134(15)
O12 0.0447(13) 0.0686(15) 0.0449(12) 0.0045(11) -0.0088(10) -0.0150(11)
O13 0.0863(19) 0.0473(13) 0.0414(12) -0.0036(10) -0.0138(12) 0.0054(12)
C14 0.0411(16) 0.0366(14) 0.0398(15) -0.0018(12) -0.0020(12) -0.0027(12)
C15 0.0469(17) 0.0402(15) 0.0445(17) 0.0013(13) -0.0110(13) -0.0027(13)
O16 0.089(2) 0.0377(11) 0.0525(13) 0.0072(10) -0.0151(13) -0.0096(12)
C17 0.0414(16) 0.0389(14) 0.0354(14) 0.0021(11) -0.0089(12) -0.0057(12)
C18 0.0430(17) 0.0385(14) 0.0395(16) 0.0038(12) -0.0081(12) -0.0088(12)
C19 0.0389(16) 0.0422(16) 0.0440(16) -0.0046(13) -0.0037(13) -0.0035(12)
C21 0.096(3) 0.0386(18) 0.080(3) -0.0013(18) -0.021(2) 0.0007(19)
C22 0.044(2) 0.093(3) 0.059(2) 0.008(2) -0.0057(16) -0.0156(19)
C24 0.090(4) 0.110(4) 0.123(5) 0.030(4) 0.009(3) -0.044(3)
C23 0.108(5) 0.056(3) 0.211(8) -0.025(4) -0.057(5) -0.011(3)

loop_
_atom_type_symbol
_atom_type_description
_atom_type_scat_dispersion_real
_atom_type_scat_dispersion_imag
_atom_type_scat_source
C C 0.0033 0.0016 'International Tables Vol C Tables 4.2.6.8 and 6.1.1.4'
H H 0.0000 0.0000 'International Tables Vol C Tables 4.2.6.8 and 6.1.1.4'
N N 0.0061 0.0033 'International Tables Vol C Tables 4.2.6.8 and 6.1.1.4'
O O 0.0106 0.0060 'International Tables Vol C Tables 4.2.6.8 and 6.1.1.4'
S S 0.1246 0.1234 'International Tables Vol C Tables 4.2.6.8 and 6.1.1.4'
Br Br -0.2901 2.4595 'International Tables Vol C Tables 4.2.6.8 and 6.1.1.4'

loop_
_geom_angle_atom_site_label_1
_geom_angle_atom_site_label_2
_geom_angle_atom_site_label_3
_geom_angle
C5 S1 C17 91.83(14)
C5 N1 C19 115.9(3)
C6 C4 C14 119.1(3)
N1 C5 C7 126.0(3)
N1 C5 S1 120.7(2)
C7 C5 S1 113.3(2)
C4 C6 C11 122.1(3)
C4 C6 Br1 119.5(3)
C11 C6 Br1 118.5(3)
C9 C7 C5 118.3(3)
C9 C7 C10 127.5(3)
C5 C7 C10 114.0(2)
C11 C8 C19 120.5(3)
C7 C9 C14 118.9(3)
O2 C10 C7 111.9(2)
O2 C10 C17 111.9(2)
C7 C10 C17 106.8(2)
C8 C11 C6 119.6(3)
C18 O12 C22 117.7(3)
C4 C14 C19 119.8(3)
C4 C14 C9 122.1(3)
C19 C14 C9 118.1(3)
O13 C15 O16 125.1(3)
O13 C15 C17 124.1(3)
O16 C15 C17 110.8(3)
C15 O16 C21 117.1(3)
C15 C17 C18 110.6(2)
C15 C17 C10 111.2(2)
C18 C17 C10 108.7(2)
C15 C17 S1 108.1(2)
C18 C17 S1 110.8(2)
C10 C17 S1 107.4(2)
O3 C18 O12 125.9(3)
O3 C18 C17 124.5(3)
O12 C18 C17 109.5(2)
N1 C19 C8 118.4(3)
N1 C19 C14 122.7(3)
C8 C19 C14 118.8(3)
C23 C21 O16 110.8(4)
C24 C22 O12 111.8(4)

loop_
_geom_bond_atom_site_label_1
_geom_bond_atom_site_label_2
_geom_bond_distance
Br1 C6 1.894(3)
S1 C5 1.761(3)
S1 C17 1.828(3)
N1 C5 1.311(4)
N1 C19 1.377(4)
O2 C10 1.408(3)
O3 C18 1.205(4)
C4 C6 1.362(5)
C4 C14 1.410(4)
C5 C7 1.417(4)
C6 C11 1.400(5)
C7 C9 1.355(4)
C7 C10 1.500(4)
C8 C11 1.368(5)
C8 C19 1.415(4)
C9 C14 1.424(4)
C10 C17 1.559(4)
O12 C18 1.310(4)
O12 C22 1.466(4)
O13 C15 1.197(4)
C14 C19 1.416(5)
C15 O16 1.323(4)
C15 C17 1.525(4)
O16 C21 1.469(4)
C17 C18 1.528(4)
C21 C23 1.446(8)
C22 C24 1.466(7)
